data_2009660
loop_
_publ_author_name
'Sivaraman, J.'
'Subramanian, K.'
'Velmurugan, D.'
'Subramanian, E.'
'Sadanandan, E.V.'

_publ_section_title
;
 2-[1-Phenylsulfonyl-2-(3,4,5-trimethoxyphenyl)vinyl]-3-(phenylthio)indole
;
_journal_issue 5
_journal_name_full 'Acta Crystallographica Section C'
_journal_page_first 784
_journal_page_last 787
_journal_paper_doi 10.1107/S0108270193009977
_journal_volume 50
_journal_year 1994
_chemical_formula_sum 'C31 H27 N O5 S2'
_chemical_formula_weight 557
_space_group_IT_number 2
_space_group_name_Hall '-P 1'
_space_group_name_H-M_alt 'P -1'
_symmetry_cell_setting triclinic
_symmetry_space_group_name_Hall '-P 1'
_symmetry_space_group_name_H-M 'P -1'
_atom_type_scat_source IntTabIV
_cell_angle_alpha 71.09(2)
_cell_angle_beta 89.87(2)
_cell_angle_gamma 82.28(2)
_cell_formula_units_Z 2
_cell_length_a 10.849(2)
_cell_length_b 11.311(2)
_cell_length_c 12.013(2)
_cell_measurement_reflns_used 20
_cell_measurement_temperature 293
_cell_measurement_theta_max 30
_cell_measurement_theta_min 20
_cell_volume 1380.6(5)
_diffrn_measurement_device 'Enraf-Nonius CAD-4'
_diffrn_measurement_method \w/2\q
_diffrn_radiation_type CuK\a
_diffrn_radiation_wavelength 1.5418
_diffrn_reflns_av_R_equivalents 0.0073
_diffrn_reflns_limit_h_max 12
_diffrn_reflns_limit_h_min -12
_diffrn_reflns_limit_k_max 13
_diffrn_reflns_limit_k_min -12
_diffrn_reflns_limit_l_max 14
_diffrn_reflns_limit_l_min 0
_diffrn_reflns_number 4887
_diffrn_reflns_theta_max 65
_diffrn_standards_decay_% <2
_diffrn_standards_interval_count 100
_diffrn_standards_number 2
_exptl_absorpt_coefficient_mu 1.94
_exptl_absorpt_correction_T_max 0.821
_exptl_absorpt_correction_T_min 0.710
_exptl_absorpt_correction_type empirical
_exptl_crystal_colour 'pale yellow'
_exptl_crystal_density_diffrn 1.339
_exptl_crystal_density_meas 1.321
_exptl_crystal_description 'rectangular blocks'
_exptl_crystal_size_max 0.35
_exptl_crystal_size_mid 0.3
_exptl_crystal_size_min 0.25
_refine_diff_density_max 0.2937
_refine_diff_density_min -0.3825
_refine_ls_extinction_method none
_refine_ls_goodness_of_fit_obs 1.03
_refine_ls_hydrogen_treatment refall
_refine_ls_number_parameters 460
_refine_ls_number_reflns 4394
_refine_ls_R_factor_obs 0.046
_refine_ls_shift/esd_max 0.092
_refine_ls_structure_factor_coef F
_refine_ls_weighting_details 'w = 1/[\s^2^(F) + 0.011683F^2^]'
_refine_ls_weighting_scheme calc
_refine_ls_wR_factor_obs 0.065
_reflns_number_observed 4394
_reflns_number_total 4624
_reflns_observed_criterion I>3\s(I)
_cod_data_source_file ab1073.cif
_cod_data_source_block ab1073_structure_1_of_1
_cod_depositor_comments
;
The following automatic conversions were performed:

'_refine_ls_weighting_scheme' value '1/[\s^2^(F) + 0.011683F^2^]' was
changed to 'calc'. New tag '_refine_ls_weighting_details' was
created. The value of the new tag was set to 'w = 1/[\s^2^(F) +
0.011683F^2^]'.

Automatic conversion script
Id: cif_fix_values 3143 2015-03-26 13:38:13Z robertas 
;
_cod_original_cell_volume 1380.61
_cod_original_formula_sum 'C31 H27 N1 O5 S2'
_cod_database_code 2009660

loop_
_space_group_symop_id
_space_group_symop_operation_xyz
1 x,y,z
2 -x,-y,-z

loop_
_atom_site_label
_atom_site_fract_x
_atom_site_fract_y
_atom_site_fract_z
N(1) .19290(10) 1.25350(10) .27650(10)
C(2) .2632(2) 1.1918(2) .21000(10)
C(3) .3785(2) 1.2299(2) .1982(2)
C(4) .4672(2) 1.4003(2) .2642(2)
C(5) .4330(3) 1.4871(2) .3210(3)
C(6) .3174(3) 1.4969(2) .3698(2)
C(7) .2299(2) 1.4221(2) .3631(2)
C(8) .2617(2) 1.3353(2) .3031(2)
C(9) .3787(2) 1.3231(2) .2550(2)
S(10) .49510(10) 1.18790(10) .11200(10)
S(11) .20190(10) .95370(10) .23160(10)
O(12) .14410(10) .89890(10) .15620(10)
O(13) .14750(10) .94930(10) .34160(10)
O(14) .14660(10) 1.62270(10) -.08840(10)
O(15) .07070(10) 1.63880(10) -.30670(10)
O(16) .05150(10) 1.43210(10) -.36200(10)
C(17) .1876(3) 1.6182(2) .0260(2)
C(18) .1761(2) 1.6955(2) -.3581(2)
C(19) .0086(2) 1.3290(2) -.3868(2)
C(1') .20810(10) 1.1157(2) .14980(10)
C(2') .1590(2) 1.1575(2) .0396(2)
C(1)a .6188(2) 1.1066(2) .2158(2)
C(2)a .6074(2) 1.0678(2) .3373(2)
C(3)a .7119(2) 1.0048(2) .4110(2)
C(4)a .8245(2) .9823(3) .3672(4)
C(5)a .8355(2) 1.0176(3) .2471(4)
C(6)a .7340(2) 1.0795(2) .1699(3)
C(1)b .1423(2) 1.2858(2) -.04620(10)
C(2)b .1594(2) 1.3944(2) -.0194(2)
C(3)b .1366(2) 1.5126(2) -.1066(2)
C(4)b .1000(2) 1.5222(2) -.22100(10)
C(5)b .08490(10) 1.4135(2) -.24770(10)
C(6)b .1043(2) 1.2957(2) -.1608(2)
C(1)c .3583(2) .8826(2) .26170(10)
C(2)c .4034(2) .8324(2) .3775(2)
C(3)c .5254(2) .7714(2) .4011(2)
C(4)c .5997(2) .7620(2) .3097(2)
C(5)c .5539(2) .8110(2) .1957(2)
C(6)c .4327(2) .8730(2) .1697(2)
H(1) .110(2) 1.250(2) .290(2)
H(4) .550(2) 1.404(2) .234(2)
H(5) .489(2) 1.557(2) .333(2)
H(6) .309(2) 1.570(2) .405(2)
H(7) .140(2) 1.420(3) .398(2)
H(17)a .185(2) 1.712(2) .024(2)
H(17)b .275(2) 1.579(2) .043(2)
H(17)c .130(2) 1.571(2) .094(2)
H(18)a .141(2) 1.775(2) -.419(2)
H(18)b .229(2) 1.635(2) -.396(2)
H(18)c .236(2) 1.716(2) -.296(2)
H(19)a -.018(2) 1.364(2) -.472(2)
H(19)b -.069(2) 1.309(2) -.334(2)
H(19)c .081(2) 1.261(2) -.371(2)
H(2') .129(2) 1.094(2) .005(2)
H(2)a .519(2) 1.084(2) .365(2)
H(3)a .682(2) .977(2) .505(2)
H(4)a .908(2) .941(2) .405(2)
H(5)a .914(2) 1.014(2) .189(2)
H(6)a .727(2) 1.116(2) .078(2)
H(2)b .190(2) 1.395(2) .054(2)
H(6)b .089(2) 1.225(2) -.183(2)
H(2)c .339(2) .844(2) .440(2)
H(3)c .567(2) .726(2) .473(2)
H(4)c .682(2) .712(2) .346(2)
H(5)c .623(2) .793(2) .138(2)
H(6)c .387(2) .914(2) .086(2)

loop_
_geom_angle_atom_site_label_1
_geom_angle_atom_site_label_2
_geom_angle_atom_site_label_3
_geom_angle
_geom_angle_publ_flag
C(8) N(1) C(2) 109.0(4) yes
N(1) C(2) C(3) 108.8(2) yes
C(2) C(3) C(9) 107.4(5) yes
C(5) C(4) C(9) 117.2(4) yes
C(4) C(5) C(6) 121.9(4) yes
C(5) C(6) C(7) 122.1(3) yes
C(6) C(7) C(8) 116.9(5) yes
C(7) C(8) C(9) 121.6(4) yes
C(4) C(9) C(8) 120.3(3) yes
C(3) C(9) C(8) 106.9(4) yes
C(3) C(9) C(4) 132.7(4) yes
C(2)a C(1)a C(6)a 119.4(4) yes
C(1)a C(2)a C(3)a 119.2(4) yes
C(2)a C(3)a C(4)a 121.7(3) yes
C(3)a C(4)a C(5)a 119.3(6) yes
C(4)a C(5)a C(6)a 121.3(6) yes
C(1)a C(6)a C(5)a 119.2(4) yes
C(2)b C(1)b C(6)b 120.1(2) yes
C(1)b C(2)b C(3)b 119.8(2) yes
C(2)b C(3)b C(4)b 120.1(3) yes
C(3)b C(4)b C(5)b 119.9(2) yes
C(4)b C(5)b C(6)b 120.5(2) yes
C(1)b C(6)b C(5)b 119.7(2) yes
C(2)c C(1)c C(6)c 121.1(3) yes
C(1)c C(2)c C(3)c 118.8(3) yes
C(2)c C(3)c C(4)c 120.2(3) yes
C(3)c C(4)c C(5)c 120.5(4) yes
C(4)c C(5)c C(6)c 120.5(3) yes
C(1)c C(6)c C(5)c 118.9(2) yes

loop_
_geom_bond_atom_site_label_1
_geom_bond_atom_site_label_2
_geom_bond_distance
_geom_bond_publ_flag
N(1) C(2) 1.387(3) yes
N(1) C(8) 1.376(3) yes
C(2) C(3) 1.369(4) yes
C(2) C(1') 1.471(3) yes
C(3) C(9) 1.430(4) yes
C(3) S(10) 1.746(3) yes
C(4) C(5) 1.379(4) yes
C(4) C(9) 1.409(4) yes
C(5) C(6) 1.389(5) yes
C(6) C(7) 1.373(4) yes
C(7) C(8) 1.403(4) yes
C(8) C(9) 1.402(3) yes
S(10) C(1)a 1.770(3) yes
S(11) O(12) 1.438(2) yes
S(11) O(13) 1.4350(10) yes
S(11) C(1') 1.787(2) yes
S(11) C(1)c 1.762(3) yes
O(14) C(17) 1.428(3) yes
O(14) C(3)b 1.350(3) yes
O(15) C(18) 1.427(3) yes
O(15) C(4)b 1.382(2) yes
O(16) C(19) 1.427(3) yes
O(16) C(5)b 1.362(2) yes
C(1') C(2') 1.338(3) yes
C(2') C(1)b 1.470(3) yes
C(1)a C(2)a 1.392(3) yes
C(1)a C(6)a 1.401(4) yes
C(2)a C(3)a 1.398(4) yes
C(3)a C(4)a 1.354(4) yes
C(4)a C(5)a 1.376(7) yes
C(5)a C(6)a 1.393(4) yes
C(1)b C(2)b 1.402(4) yes
C(1)b C(6)b 1.403(3) yes
C(2)b C(3)b 1.397(3) yes
C(3)b C(4)b 1.397(3) yes
C(4)b C(5)b 1.397(3) yes
C(5)b C(6)b 1.391(3) yes
C(1)c C(2)c 1.383(3) yes
C(1)c C(6)c 1.391(3) yes
C(2)c C(3)c 1.392(4) yes
C(3)c C(4)c 1.384(3) yes
C(4)c C(5)c 1.366(3) yes
C(5)c C(6)c 1.389(4) yes
N(1) H(1) 0.92(2) no
C(4) H(4) 0.97(2) no
C(5) H(5) 1.10(3) no
C(6) H(6) 1.04(3) no
C(7) H(7) 1.06(2) no
C(17) H(17)a 1.05(3) no
C(17) H(17)b 0.98(2) no
C(17) H(17)c 1.08(2) no
C(18) H(18)a 0.99(2) no
C(18) H(18)b 1.05(3) no
C(18) H(18)c 1.09(3) no
C(19) H(19)a 1.00(2) no
C(19) H(19)b 1.06(2) no
C(19) H(19)c 1.00(2) no
C(2') H(2') 1.03(3) no
C(2)a H(2)a 1.03(3) no
C(3)a H(3)a 1.13(2) no
C(4)a H(4)a 1.00(2) no
C(5)a H(5)a 1.11(3) no
C(6)a H(6)a 1.05(3) no
C(2)b H(2)b 0.95(3) no
C(6)b H(6)b 0.96(3) no
C(2)c H(2)c 1.06(3) no
C(3)c H(3)c 0.93(2) no
C(4)c H(4)c 1.01(2) no
C(5)c H(5)c 1.06(3) no
C(6)c H(6)c 1.06(2) no
